data_9007169
loop_
_publ_author_name
'Angel, R. J.'
'Shaw, C. S. J.'
'Gibbs, G. V.'

_publ_section_title
;
 Compression mechanisms of coesite
 Sample: X1P5, P = 6.509 GPa
;
_journal_name_full 'Physics and Chemistry of Minerals'
_journal_page_first 167
_journal_page_last 176
_journal_paper_doi 10.1007/s00269-003-0303-9
_journal_volume 30
_journal_year 2003
_chemical_formula_sum 'O2 Si'
_chemical_name_mineral Coesite
_space_group_IT_number 15
_symmetry_space_group_name_Hall '-C 2yc'
_symmetry_space_group_name_H-M 'C 1 2/c 1'
_cell_angle_alpha 90
_cell_angle_beta 120.850
_cell_angle_gamma 90
_cell_length_a 6.9450
_cell_length_b 12.1909
_cell_length_c 7.0912
_cell_formula_units_Z 16
_cell_volume 515.436
_database_code_amcsd 0008754
_diffrn_ambient_pressure 6.509e+06
_exptl_crystal_density_diffrn 3.097
_cod_original_formula_sum 'Si O2'
_cod_database_code 9007169

loop_
_space_group_symop_operation_xyz
x,y,z
1/2+x,1/2+y,z
x,-y,1/2+z
1/2+x,1/2-y,1/2+z
-x,y,1/2-z
1/2-x,1/2+y,1/2-z
-x,-y,-z
1/2-x,1/2-y,-z

loop_
_atom_site_aniso_label
_atom_site_aniso_U_11
_atom_site_aniso_U_22
_atom_site_aniso_U_33
_atom_site_aniso_U_12
_atom_site_aniso_U_13
_atom_site_aniso_U_23
Si1 0.00625 0.00572 0.00526 -0.00085 0.00359 -0.00068
Si2 0.00591 0.00632 0.00526 -0.00081 0.00327 -0.00071
O1 0.01243 0.00301 0.01033 -0.00258 0.00405 -0.00038
O2 0.01153 0.00979 0.00563 0.00000 0.00570 0.00000
O3 0.00864 0.01205 0.00789 -0.00074 0.00588 0.00038
O4 0.01099 0.00828 0.00695 0.00037 0.00276 -0.00150
O5 0.00900 0.00452 0.01145 -0.00147 0.00552 -0.00075

loop_
_atom_site_label
_atom_site_fract_x
_atom_site_fract_y
_atom_site_fract_z
_atom_site_U_iso_or_equiv
Si1 0.13572 0.11079 0.06913 0.00545
Si2 0.50923 0.15689 0.54560 0.00557
O1 0.00000 0.00000 0.00000 0.00937
O2 0.50000 0.10760 0.75000 0.00836
O3 0.24950 0.13140 0.92420 0.00887
O4 0.32070 0.10050 0.32530 0.00963
O5 0.02980 0.21210 0.46930 0.00836

loop_
_cod_related_entry_id
_cod_related_entry_database
_cod_related_entry_code
1 AMCSD 0008754
